data_4114652
loop_
_publ_author_name
'Radoslaw S. Laufer'
'Gary I. Dmitrienko'

_publ_section_title
;
 Diazo Group Electrophilicity in Kinamycins and Lomaiviticin A: Potential
 Insights into the Molecular Mechanism of Antibacterial and Antitumor
 Activity
;
_journal_name_full 'Journal of the American Chemical Society'
_journal_page_first 1854
_journal_page_last 1855
_journal_paper_doi 10.1021/ja0167809
_journal_volume 124
_journal_year 2002
_chemical_formula_sum 'C31 H20 N2 O5'
_chemical_formula_weight 500.49
_chemical_name_systematic
; 
 ? 
;
_space_group_IT_number 14
_symmetry_cell_setting monoclinic
_symmetry_space_group_name_Hall '-P 2yn'
_symmetry_space_group_name_H-M 'P 1 21/n 1'
_atom_sites_solution_hydrogens geom
_atom_sites_solution_primary direct
_atom_sites_solution_secondary difmap
_audit_creation_method SHELXTL
_cell_angle_alpha 90.00
_cell_angle_beta 90.9440(10)
_cell_angle_gamma 90.00
_cell_formula_units_Z 4
_cell_length_a 11.3401(5)
_cell_length_b 8.7376(4)
_cell_length_c 24.6423(12)
_cell_measurement_reflns_used 3214
_cell_measurement_temperature 293(2)
_cell_measurement_theta_max 24.71
_cell_measurement_theta_min 1.65
_cell_volume 2441.4(2)
_computing_cell_refinement SAINT
_computing_data_collection SMART
_computing_data_reduction SAINT
_computing_molecular_graphics SHELXTL
_computing_publication_material SHELXTL
_computing_structure_refinement SHELXTL
_computing_structure_solution SHELXTL
_diffrn_ambient_temperature 293(2)
_diffrn_measured_fraction_theta_full 1.000
_diffrn_measured_fraction_theta_max 1.000
_diffrn_measurement_device_type 'Bruker APEX '
_diffrn_measurement_method 'phi and omega scans'
_diffrn_radiation_monochromator graphite
_diffrn_radiation_source 'fine-focus sealed tube'
_diffrn_radiation_type MoK\a
_diffrn_radiation_wavelength 0.71073
_diffrn_reflns_av_R_equivalents 0.0716
_diffrn_reflns_av_sigmaI/netI 0.0795
_diffrn_reflns_limit_h_max 13
_diffrn_reflns_limit_h_min -13
_diffrn_reflns_limit_k_max 10
_diffrn_reflns_limit_k_min -10
_diffrn_reflns_limit_l_max 28
_diffrn_reflns_limit_l_min -28
_diffrn_reflns_number 19679
_diffrn_reflns_theta_full 24.71
_diffrn_reflns_theta_max 24.71
_diffrn_reflns_theta_min 1.65
_exptl_absorpt_coefficient_mu 0.094
_exptl_absorpt_correction_type none
_exptl_crystal_colour Purple
_exptl_crystal_density_diffrn 1.362
_exptl_crystal_description Plate
_exptl_crystal_F_000 1040
_exptl_crystal_size_max 0.17
_exptl_crystal_size_mid 0.17
_exptl_crystal_size_min 0.07
_refine_diff_density_max 0.195
_refine_diff_density_min -0.137
_refine_diff_density_rms 0.030
_refine_ls_extinction_coef -
_refine_ls_extinction_method none
_refine_ls_goodness_of_fit_ref 0.789
_refine_ls_hydrogen_treatment mixed
_refine_ls_matrix_type full
_refine_ls_number_parameters 345
_refine_ls_number_reflns 4164
_refine_ls_number_restraints 0
_refine_ls_restrained_S_all 0.789
_refine_ls_R_factor_all 0.1048
_refine_ls_R_factor_gt 0.0470
_refine_ls_shift/su_max 0.010
_refine_ls_shift/su_mean 0.000
_refine_ls_structure_factor_coef Fsqd
_refine_ls_weighting_details 'calc w=1/[\s^2^(Fo^2^)+(0.0400P)^2^+0.0000P] where P=(Fo^2^+2Fc^2^)/3'
_refine_ls_weighting_scheme calc
_refine_ls_wR_factor_gt 0.0859
_refine_ls_wR_factor_ref 0.1009
_reflns_number_gt 2083
_reflns_number_total 4164
_reflns_threshold_expression >2sigma(I)
_cod_data_source_file ja0167809_s2.cif
_cod_data_source_block gd950m
_cod_database_code 4114652

loop_
_symmetry_equiv_pos_as_xyz
'x, y, z'
'-x+1/2, y+1/2, -z+1/2'
'-x, -y, -z'
'x-1/2, -y-1/2, z-1/2'

loop_
_atom_site_label
_atom_site_type_symbol
_atom_site_fract_x
_atom_site_fract_y
_atom_site_fract_z
_atom_site_U_iso_or_equiv
_atom_site_adp_type
_atom_site_occupancy
_atom_site_symmetry_multiplicity
_atom_site_calc_flag
_atom_site_refinement_flags
C1 C 0.5283(3) 0.7701(3) 0.04709(11) 0.0582(8) Uani 1 1 d .
H1 H 0.5670 0.8349 0.0233 0.070 Uiso 1 1 calc R
C2 C 0.4319(3) 0.8216(3) 0.07362(12) 0.0662(8) Uani 1 1 d .
H2 H 0.4057 0.9213 0.0680 0.079 Uiso 1 1 calc R
C3 C 0.3720(3) 0.7264(3) 0.10913(12) 0.0629(8) Uani 1 1 d .
H3 H 0.3058 0.7627 0.1268 0.075 Uiso 1 1 calc R
C4 C 0.4097(2) 0.5809(3) 0.11815(11) 0.0556(8) Uani 1 1 d .
H4 H 0.3694 0.5193 0.1424 0.067 Uiso 1 1 calc R
C4A C 0.5087(2) 0.5216(3) 0.09146(10) 0.0449(7) Uani 1 1 d .
C5 C 0.5492(2) 0.3679(3) 0.09984(10) 0.0432(6) Uani 1 1 d .
C6 C 0.6436(2) 0.3124(3) 0.07111(10) 0.0463(7) Uani 1 1 d .
C6A C 0.7030(2) 0.4066(3) 0.03499(10) 0.0470(7) Uani 1 1 d .
C6B C 0.8033(2) 0.3728(4) -0.00138(10) 0.0527(7) Uani 1 1 d .
C7 C 0.8642(2) 0.2401(4) -0.01194(12) 0.0660(8) Uani 1 1 d .
H7 H 0.8463 0.1496 0.0060 0.079 Uiso 1 1 calc R
C8 C 0.9534(3) 0.2446(4) -0.05035(13) 0.0794(10) Uani 1 1 d .
H8 H 0.9952 0.1560 -0.0582 0.095 Uiso 1 1 calc R
C9 C 0.9800(3) 0.3786(5) -0.07660(13) 0.0845(11) Uani 1 1 d .
H9 H 1.0397 0.3789 -0.1020 0.101 Uiso 1 1 calc R
C10 C 0.9202(3) 0.5128(4) -0.06617(12) 0.0735(9) Uani 1 1 d .
H10 H 0.9388 0.6034 -0.0839 0.088 Uiso 1 1 calc R
C10A C 0.8320(2) 0.5075(4) -0.02854(11) 0.0570(8) Uani 1 1 d .
C11 C 0.7518(3) 0.6314(4) -0.01029(11) 0.0604(8) Uani 1 1 d .
C11A C 0.6682(2) 0.5576(3) 0.02863(10) 0.0474(7) Uani 1 1 d .
C11B C 0.5704(2) 0.6201(3) 0.05516(10) 0.0466(7) Uani 1 1 d .
N12 N 0.47884(18) 0.2791(2) 0.13535(9) 0.0500(6) Uani 1 1 d .
N13 N 0.53360(18) 0.1741(2) 0.16054(8) 0.0494(6) Uani 1 1 d .
C14 C 0.4622(2) 0.0819(3) 0.19435(10) 0.0468(7) Uani 1 1 d .
C15 C 0.5245(3) 0.0108(3) 0.23581(11) 0.0550(7) Uani 1 1 d .
C16 C 0.4700(3) -0.0777(3) 0.27558(12) 0.0720(9) Uani 1 1 d .
H16 H 0.5139 -0.1216 0.3037 0.086 Uiso 1 1 calc R
C17 C 0.3514(3) -0.0980(3) 0.27207(12) 0.0749(10) Uani 1 1 d .
H17 H 0.3141 -0.1542 0.2989 0.090 Uiso 1 1 calc R
C17A C 0.2836(3) -0.0368(3) 0.22932(12) 0.0578(8) Uani 1 1 d .
C18 C 0.1624(3) -0.0713(4) 0.22425(14) 0.0780(10) Uani 1 1 d .
H18 H 0.1267 -0.1296 0.2510 0.094 Uiso 1 1 calc R
C19 C 0.0972(3) -0.0217(4) 0.18165(15) 0.0798(10) Uani 1 1 d .
H19 H 0.0172 -0.0443 0.1793 0.096 Uiso 1 1 calc R
C20 C 0.1508(3) 0.0642(3) 0.14089(13) 0.0682(9) Uani 1 1 d .
H20 H 0.1063 0.0957 0.1109 0.082 Uiso 1 1 calc R
C21 C 0.2675(2) 0.1022(3) 0.14464(11) 0.0531(7) Uani 1 1 d .
H21 H 0.3010 0.1611 0.1175 0.064 Uiso 1 1 calc R
C21A C 0.3378(2) 0.0538(3) 0.18894(11) 0.0463(7) Uani 1 1 d .
O22 O 0.67515(14) 0.15880(19) 0.07445(7) 0.0501(5) Uani 1 1 d .
C23 C 0.7605(3) 0.1207(4) 0.11208(12) 0.0574(8) Uani 1 1 d .
C24 C 0.7715(3) -0.0480(3) 0.11531(12) 0.0792(10) Uani 1 1 d .
H24X H 0.8376 -0.0742 0.1383 0.119 Uiso 1 1 calc R
H24Y H 0.7834 -0.0888 0.0796 0.119 Uiso 1 1 calc R
H24Z H 0.7008 -0.0903 0.1300 0.119 Uiso 1 1 calc R
O25 O 0.81650(18) 0.2153(2) 0.13614(9) 0.0862(7) Uani 1 1 d .
O26 O 0.75512(18) 0.7663(2) -0.02328(8) 0.0781(7) Uani 1 1 d .
O27 O 0.64700(17) 0.0196(2) 0.23824(7) 0.0632(5) Uani 1 1 d .
C28 C 0.6962(3) 0.1191(4) 0.27324(15) 0.0789(10) Uani 1 1 d .
C29 C 0.8264(3) 0.1023(4) 0.27589(13) 0.0938(11) Uani 1 1 d .
H29X H 0.8579 0.1654 0.3046 0.141 Uiso 1 1 calc R
H29Y H 0.8592 0.1336 0.2420 0.141 Uiso 1 1 calc R
H29Z H 0.8464 -0.0027 0.2828 0.141 Uiso 1 1 calc R
O30 O 0.6370(2) 0.2057(4) 0.29705(13) 0.1585(14) Uani 1 1 d .

loop_
_atom_site_aniso_label
_atom_site_aniso_U_11
_atom_site_aniso_U_22
_atom_site_aniso_U_33
_atom_site_aniso_U_23
_atom_site_aniso_U_13
_atom_site_aniso_U_12
C1 0.069(2) 0.052(2) 0.0532(19) 0.0042(15) -0.0054(16) -0.0017(16)
C2 0.070(2) 0.049(2) 0.079(2) -0.0036(17) -0.0029(18) 0.0066(17)
C3 0.056(2) 0.057(2) 0.075(2) -0.0027(17) 0.0025(16) 0.0080(17)
C4 0.054(2) 0.054(2) 0.0592(19) -0.0022(15) 0.0042(15) 0.0016(15)
C4A 0.0432(17) 0.0488(18) 0.0427(16) -0.0046(14) -0.0028(13) -0.0020(14)
C5 0.0406(16) 0.0477(18) 0.0413(16) -0.0024(13) -0.0004(13) -0.0088(14)
C6 0.0452(18) 0.0450(18) 0.0487(17) 0.0017(14) -0.0033(14) 0.0029(14)
C6A 0.0446(17) 0.057(2) 0.0395(16) -0.0031(14) 0.0023(13) -0.0046(14)
C6B 0.0451(18) 0.067(2) 0.0465(18) -0.0064(16) 0.0041(14) -0.0065(16)
C7 0.058(2) 0.076(2) 0.064(2) -0.0041(17) 0.0129(17) 0.0021(17)
C8 0.068(2) 0.095(3) 0.075(2) -0.016(2) 0.0212(19) 0.003(2)
C9 0.076(3) 0.117(3) 0.061(2) -0.013(2) 0.0268(18) -0.014(2)
C10 0.077(2) 0.086(3) 0.058(2) 0.0043(19) 0.0140(18) -0.012(2)
C10A 0.057(2) 0.072(2) 0.0419(17) -0.0003(16) 0.0069(15) -0.0081(17)
C11 0.065(2) 0.066(2) 0.0494(19) 0.0067(17) -0.0045(15) -0.0119(18)
C11A 0.0497(18) 0.0513(19) 0.0410(17) 0.0031(14) -0.0024(13) -0.0105(14)
C11B 0.0473(18) 0.0495(18) 0.0429(17) -0.0012(14) -0.0038(13) -0.0029(14)
N12 0.0492(15) 0.0478(15) 0.0532(15) 0.0020(12) 0.0050(12) 0.0018(12)
N13 0.0479(14) 0.0559(16) 0.0445(14) 0.0029(12) 0.0000(11) 0.0021(12)
C14 0.0533(19) 0.0430(17) 0.0444(17) 0.0037(13) 0.0075(14) 0.0000(14)
C15 0.052(2) 0.0584(19) 0.054(2) -0.0014(16) 0.0062(16) 0.0080(16)
C16 0.082(3) 0.077(2) 0.058(2) 0.0169(17) 0.0074(18) 0.0054(19)
C17 0.081(3) 0.077(2) 0.067(2) 0.0175(18) 0.0187(19) -0.007(2)
C17A 0.061(2) 0.057(2) 0.056(2) 0.0033(16) 0.0111(16) 0.0001(16)
C18 0.074(3) 0.085(3) 0.076(3) 0.0098(19) 0.018(2) -0.021(2)
C19 0.051(2) 0.090(3) 0.099(3) 0.001(2) 0.011(2) -0.0207(19)
C20 0.056(2) 0.069(2) 0.080(2) -0.0056(18) -0.0081(17) -0.0095(16)
C21 0.0539(19) 0.0505(18) 0.0549(19) -0.0011(14) -0.0027(15) -0.0029(15)
C21A 0.0489(18) 0.0420(17) 0.0484(18) -0.0048(13) 0.0071(14) -0.0011(13)
O22 0.0505(11) 0.0501(12) 0.0497(11) 0.0008(9) -0.0015(9) 0.0073(9)
C23 0.049(2) 0.064(2) 0.059(2) 0.0069(17) -0.0013(16) 0.0071(17)
C24 0.078(2) 0.067(2) 0.093(3) 0.0070(18) -0.0047(19) 0.0276(18)
O25 0.0739(16) 0.0825(17) 0.1011(18) -0.0064(14) -0.0332(13) -0.0091(13)
O26 0.0920(17) 0.0727(16) 0.0699(15) 0.0192(12) 0.0120(12) -0.0096(13)
O27 0.0572(14) 0.0725(14) 0.0597(13) -0.0043(11) -0.0020(10) 0.0102(11)
C28 0.071(3) 0.083(3) 0.083(3) -0.026(2) 0.010(2) -0.012(2)
C29 0.076(3) 0.112(3) 0.092(3) 0.000(2) -0.022(2) -0.002(2)
O30 0.102(2) 0.166(3) 0.209(3) -0.125(3) 0.040(2) -0.032(2)

loop_
_atom_type_symbol
_atom_type_description
_atom_type_scat_dispersion_real
_atom_type_scat_dispersion_imag
_atom_type_scat_source
C C 0.0033 0.0016 'International Tables Vol C Tables 4.2.6.8 and 6.1.1.4'
H H 0.0000 0.0000 'International Tables Vol C Tables 4.2.6.8 and 6.1.1.4'
N N 0.0061 0.0033 'International Tables Vol C Tables 4.2.6.8 and 6.1.1.4'
O O 0.0106 0.0060 'International Tables Vol C Tables 4.2.6.8 and 6.1.1.4'

loop_
_geom_angle_atom_site_label_1
_geom_angle_atom_site_label_2
_geom_angle_atom_site_label_3
_geom_angle
C2 C1 C11B 120.9(3)
C1 C2 C3 120.6(3)
C4 C3 C2 120.4(3)
C3 C4 C4A 121.3(3)
C4 C4A C5 122.2(2)
C4 C4A C11B 118.1(2)
C5 C4A C11B 119.6(2)
C6 C5 N12 124.8(2)
C6 C5 C4A 120.3(2)
N12 C5 C4A 114.7(2)
C5 C6 O22 120.6(2)
C5 C6 C6A 120.5(2)
O22 C6 C6A 118.7(2)
C11A C6A C6 119.7(2)
C11A C6A C6B 109.9(2)
C6 C6A C6B 130.5(3)
C7 C6B C10A 119.9(3)
C7 C6B C6A 132.2(3)
C10A C6B C6A 107.9(3)
C6B C7 C8 118.4(3)
C9 C8 C7 120.7(3)
C8 C9 C10 121.6(3)
C10A C10 C9 117.5(3)
C10 C10A C6B 122.0(3)
C10 C10A C11 129.3(3)
C6B C10A C11 108.7(2)
O26 C11 C10A 127.0(3)
O26 C11 C11A 127.1(3)
C10A C11 C11A 106.0(3)
C6A C11A C11B 122.9(2)
C6A C11A C11 107.4(3)
C11B C11A C11 129.7(3)
C1 C11B C11A 124.3(3)
C1 C11B C4A 118.7(3)
C11A C11B C4A 117.0(2)
N13 N12 C5 114.9(2)
N12 N13 C14 114.8(2)
C15 C14 N13 113.6(2)
C15 C14 C21A 118.8(2)
N13 C14 C21A 127.6(2)
C14 C15 O27 120.3(2)
C14 C15 C16 122.7(3)
O27 C15 C16 116.9(3)
C17 C16 C15 118.4(3)
C16 C17 C17A 122.0(3)
C17 C17A C18 120.5(3)
C17 C17A C21A 120.1(3)
C18 C17A C21A 119.3(3)
C19 C18 C17A 121.5(3)
C18 C19 C20 119.5(3)
C21 C20 C19 120.9(3)
C20 C21 C21A 121.0(3)
C21 C21A C17A 117.8(3)
C21 C21A C14 124.3(2)
C17A C21A C14 117.8(3)
C23 O22 C6 116.9(2)
O25 C23 O22 122.1(3)
O25 C23 C24 128.2(3)
O22 C23 C24 109.6(3)
C28 O27 C15 117.9(2)
O30 C28 O27 120.2(3)
O30 C28 C29 128.2(3)
O27 C28 C29 111.6(3)

loop_
_geom_bond_atom_site_label_1
_geom_bond_atom_site_label_2
_geom_bond_distance
C1 C2 1.360(4)
C1 C11B 1.408(3)
C2 C3 1.392(4)
C3 C4 1.358(3)
C4 C4A 1.409(3)
C4A C5 1.433(3)
C4A C11B 1.433(3)
C5 C6 1.381(3)
C5 N12 1.423(3)
C6 O22 1.391(3)
C6 C6A 1.394(3)
C6A C11A 1.385(3)
C6A C6B 1.490(3)
C6B C7 1.376(3)
C6B C10A 1.395(3)
C7 C8 1.398(4)
C8 C9 1.373(4)
C9 C10 1.381(4)
C10 C10A 1.376(3)
C10A C11 1.488(4)
C11 O26 1.222(3)
C11 C11A 1.505(4)
C11A C11B 1.407(3)
N12 N13 1.265(2)
N13 C14 1.421(3)
C14 C15 1.380(3)
C14 C21A 1.437(3)
C15 O27 1.392(3)
C15 C16 1.400(4)
C16 C17 1.357(4)
C17 C17A 1.400(4)
C17A C18 1.410(4)
C17A C21A 1.420(3)
C18 C19 1.346(4)
C19 C20 1.400(4)
C20 C21 1.367(3)
C21 C21A 1.406(3)
O22 C23 1.371(3)
C23 O25 1.194(3)
C23 C24 1.482(4)
O27 C28 1.340(3)
C28 O30 1.175(3)
C28 C29 1.484(4)

loop_
_cod_related_entry_id
_cod_related_entry_database
_cod_related_entry_code
1 ChemSpider 30660527
